data_7031993
loop_
_publ_author_name
'Bichler, Bernhard'
'Glatz, Mathias'
'St\"oger, Berthold'
'Mereiter, Kurt'
'Veiros, Luis F.'
'Kirchner, Karl'

_publ_section_title
;
 An iron(ii) complex featuring \k(3) and labile \k(2)-bound PNP pincer
 ligands - striking differences between CH2 and NH spacers.
;
_journal_issue 39
_journal_name_full 'Dalton transactions (Cambridge, England : 2003)'
_journal_page_first 14517
_journal_page_last 14519
_journal_paper_doi 10.1039/c4dt01933d
_journal_volume 43
_journal_year 2014
_chemical_formula_moiety 'C70 H76 Cl Fe N6 O3 P4, B F4, 2(C4 H8 O), (C4 H10 O)'
_chemical_formula_sum 'C70 H76 B Cl F4 Fe N6 O3 P4'
_chemical_formula_weight 1351.36
_chemical_name_common '2b.2THF.EtOEt,   [FeCl(k3,k2-(PNP-Ph)2)]BF4.2THF.EtOEt'
_chemical_name_systematic
; 
2b.2THF.EtOEt  [Fe(k^3^-P,N,P-PNP-Ph)(k^2^-P,N,P-PNP-Ph)Cl]BF~4~.2THF.EtOEt
;
_space_group_IT_number 2
_symmetry_cell_setting triclinic
_symmetry_space_group_name_Hall '-P 1'
_symmetry_space_group_name_H-M 'P -1'
_atom_sites_solution_hydrogens geom
_atom_sites_solution_primary direct
_atom_sites_solution_secondary difmap
_audit_creation_method SHELXL-97
_cell_angle_alpha 77.733(2)
_cell_angle_beta 81.791(2)
_cell_angle_gamma 85.786(2)
_cell_formula_units_Z 2
_cell_length_a 14.0627(4)
_cell_length_b 15.4356(5)
_cell_length_c 15.5238(5)
_cell_measurement_reflns_used 9939
_cell_measurement_temperature 100(2)
_cell_measurement_theta_max 27.14
_cell_measurement_theta_min 2.49
_cell_volume 3255.77(18)
_computing_cell_refinement 'Bruker SAINT'
_computing_data_collection 'Bruker APEX2'
_computing_data_reduction 'Bruker SAINT'
_computing_molecular_graphics 'Bruker SHELXTL'
_computing_publication_material 'Bruker SHELXTL'
_computing_structure_refinement 'SHELXL-97 (Sheldrick, 2008)'
_computing_structure_solution 'SHELXS-97 (Sheldrick, 2008)'
_diffrn_ambient_temperature 100(2)
_diffrn_measured_fraction_theta_full 0.992
_diffrn_measured_fraction_theta_max 0.992
_diffrn_measurement_device_type 'Bruker Kappa APEX-II CCD'
_diffrn_measurement_method '\f and \w scans'
_diffrn_radiation_monochromator graphite
_diffrn_radiation_source 'fine-focus sealed tube'
_diffrn_radiation_type MoK\a
_diffrn_radiation_wavelength 0.71073
_diffrn_reflns_av_R_equivalents 0.0305
_diffrn_reflns_av_sigmaI/netI 0.0380
_diffrn_reflns_limit_h_max 17
_diffrn_reflns_limit_h_min -17
_diffrn_reflns_limit_k_max 19
_diffrn_reflns_limit_k_min -19
_diffrn_reflns_limit_l_max 19
_diffrn_reflns_limit_l_min -19
_diffrn_reflns_number 38325
_diffrn_reflns_theta_full 27.00
_diffrn_reflns_theta_max 27.00
_diffrn_reflns_theta_min 1.86
_exptl_absorpt_coefficient_mu 0.435
_exptl_absorpt_correction_T_max 0.94
_exptl_absorpt_correction_T_min 0.80
_exptl_absorpt_correction_type multi-scan
_exptl_absorpt_process_details 'program SADABS'
_exptl_crystal_colour green
_exptl_crystal_density_diffrn 1.378
_exptl_crystal_density_method 'not measured'
_exptl_crystal_description plate
_exptl_crystal_F_000 1412
_exptl_crystal_size_max 0.44
_exptl_crystal_size_mid 0.25
_exptl_crystal_size_min 0.15
_refine_diff_density_max 1.426
_refine_diff_density_min -1.018
_refine_diff_density_rms 0.088
_refine_ls_extinction_method none
_refine_ls_goodness_of_fit_ref 1.102
_refine_ls_hydrogen_treatment constr
_refine_ls_matrix_type full
_refine_ls_number_parameters 766
_refine_ls_number_reflns 14099
_refine_ls_number_restraints 0
_refine_ls_restrained_S_all 1.102
_refine_ls_R_factor_all 0.0692
_refine_ls_R_factor_gt 0.0550
_refine_ls_shift/su_max 0.001
_refine_ls_shift/su_mean 0.000
_refine_ls_structure_factor_coef Fsqd
_refine_ls_weighting_details 'calc w=1/[\s^2^(Fo^2^)+(0.0965P)^2^+1.8455P] where P=(Fo^2^+2Fc^2^)/3'
_refine_ls_weighting_scheme calc
_refine_ls_wR_factor_gt 0.1557
_refine_ls_wR_factor_ref 0.1645
_reflns_number_gt 11155
_reflns_number_total 14099
_reflns_threshold_expression >2sigma(I)
_cod_data_source_file c4dt01933d2.cif
_cod_data_source_block 2b
_cod_depositor_comments
;
The following automatic conversions were performed:

'_symmetry_cell_setting' value 'Triclinic' changed to 'triclinic'
according to
/usr/data/users/saulius/crontab/automatic-downloads/rss-feeds/RSC/lib/dictionaries/cif_core.dic
dictionary named 'cif_core.dic' version 2.4.2 from 2011-04-26.

Automatic conversion script
Id: cif_fix_values 2281 2013-09-26 08:29:07Z andrius 

 Adding full bibliography for 7031993.cif.
;
_cod_original_sg_symbol_Hall '-P 1 '
_cod_original_sg_symbol_H-M 'P -1 '
_cod_database_code 7031993

loop_
_symmetry_equiv_pos_as_xyz
'x, y, z'
'-x, -y, -z'

loop_
_atom_site_label
_atom_site_type_symbol
_atom_site_fract_x
_atom_site_fract_y
_atom_site_fract_z
_atom_site_U_iso_or_equiv
_atom_site_adp_type
_atom_site_occupancy
_atom_site_symmetry_multiplicity
_atom_site_calc_flag
_atom_site_refinement_flags
Fe1 Fe 0.27723(2) 0.27167(2) 0.70336(2) 0.01584(10) Uani 1 1 d .
Cl1 Cl 0.29626(4) 0.35854(4) 0.55990(4) 0.02039(14) Uani 1 1 d .
P1 P 0.11719(4) 0.27373(4) 0.70564(4) 0.01880(15) Uani 1 1 d .
P2 P 0.42652(4) 0.30376(4) 0.71974(4) 0.01759(14) Uani 1 1 d .
P3 P 0.31343(5) 0.15424(4) 0.64564(4) 0.01855(15) Uani 1 1 d .
P4 P 0.25345(6) 0.31893(6) 1.01177(5) 0.03269(19) Uani 1 1 d .
N1 N 0.24416(15) 0.39454(14) 0.73526(14) 0.0187(4) Uani 1 1 d .
N2 N 0.40649(15) 0.40955(14) 0.73390(15) 0.0210(4) Uani 1 1 d .
H2N H 0.4547 0.4397 0.7405 0.025 Uiso 1 1 calc R
N3 N 0.08511(15) 0.37608(15) 0.72597(15) 0.0234(5) Uani 1 1 d .
H3N H 0.0239 0.3932 0.7335 0.028 Uiso 1 1 calc R
N4 N 0.27023(14) 0.18066(14) 0.82411(14) 0.0185(4) Uani 1 1 d .
N5 N 0.30808(16) 0.07285(14) 0.73692(15) 0.0238(5) Uani 1 1 d .
H5N H 0.3175 0.0171 0.7317 0.029 Uiso 1 1 calc R
N6 N 0.23420(17) 0.28490(15) 0.91583(15) 0.0257(5) Uani 1 1 d .
H6N H 0.2108 0.3232 0.8726 0.031 Uiso 1 1 calc R
C1 C 0.31560(18) 0.44865(17) 0.73522(16) 0.0198(5) Uani 1 1 d .
C2 C 0.2996(2) 0.53877(18) 0.73568(18) 0.0240(5) Uani 1 1 d .
H2 H 0.3511 0.5746 0.7375 0.029 Uiso 1 1 calc R
C3 C 0.2068(2) 0.57453(18) 0.73344(18) 0.0261(6) Uani 1 1 d .
H3 H 0.1939 0.6356 0.7343 0.031 Uiso 1 1 calc R
C4 C 0.1330(2) 0.52198(18) 0.73002(18) 0.0255(6) Uani 1 1 d .
H4 H 0.0692 0.5464 0.7273 0.031 Uiso 1 1 calc R
C5 C 0.15401(18) 0.43209(17) 0.73068(16) 0.0209(5) Uani 1 1 d .
C6 C 0.53193(17) 0.31445(17) 0.63524(17) 0.0198(5) Uani 1 1 d .
C7 C 0.60270(19) 0.24692(18) 0.63373(19) 0.0253(6) Uani 1 1 d .
H7 H 0.5965 0.1934 0.6771 0.030 Uiso 1 1 calc R
C8 C 0.6824(2) 0.2572(2) 0.5692(2) 0.0313(6) Uani 1 1 d .
H8 H 0.7303 0.2105 0.5685 0.038 Uiso 1 1 calc R
C9 C 0.6927(2) 0.3347(2) 0.5061(2) 0.0332(7) Uani 1 1 d .
H9 H 0.7476 0.3416 0.4623 0.040 Uiso 1 1 calc R
C10 C 0.6227(2) 0.4026(2) 0.5068(2) 0.0319(7) Uani 1 1 d .
H10 H 0.6297 0.4562 0.4635 0.038 Uiso 1 1 calc R
C11 C 0.54218(19) 0.39227(19) 0.57065(19) 0.0267(6) Uani 1 1 d .
H11 H 0.4938 0.4386 0.5703 0.032 Uiso 1 1 calc R
C12 C 0.47773(18) 0.24664(18) 0.81937(17) 0.0229(5) Uani 1 1 d .
C13 C 0.49682(19) 0.15493(19) 0.83378(19) 0.0270(6) Uani 1 1 d .
H13 H 0.4835 0.1227 0.7915 0.032 Uiso 1 1 calc R
C14 C 0.5353(2) 0.1105(2) 0.9099(2) 0.0376(7) Uani 1 1 d .
H14 H 0.5481 0.0482 0.9195 0.045 Uiso 1 1 calc R
C15 C 0.5547(3) 0.1569(2) 0.9709(2) 0.0453(9) Uani 1 1 d .
H15 H 0.5814 0.1266 1.0225 0.054 Uiso 1 1 calc R
C16 C 0.5359(3) 0.2473(3) 0.9577(2) 0.0458(9) Uani 1 1 d .
H16 H 0.5494 0.2788 1.0005 0.055 Uiso 1 1 calc R
C17 C 0.4973(2) 0.2925(2) 0.8825(2) 0.0332(7) Uani 1 1 d .
H17 H 0.4842 0.3547 0.8742 0.040 Uiso 1 1 calc R
C18 C 0.05254(18) 0.27655(19) 0.61051(17) 0.0226(5) Uani 1 1 d .
C19 C -0.00395(19) 0.2077(2) 0.60599(19) 0.0284(6) Uani 1 1 d .
H19 H -0.0089 0.1565 0.6525 0.034 Uiso 1 1 calc R
C20 C -0.0532(2) 0.2142(2) 0.5327(2) 0.0367(7) Uani 1 1 d .
H20 H -0.0921 0.1675 0.5297 0.044 Uiso 1 1 calc R
C21 C -0.0458(2) 0.2883(3) 0.4647(2) 0.0388(8) Uani 1 1 d .
H21 H -0.0796 0.2924 0.4151 0.047 Uiso 1 1 calc R
C22 C 0.0107(2) 0.3566(2) 0.4686(2) 0.0362(7) Uani 1 1 d .
H22 H 0.0153 0.4075 0.4218 0.043 Uiso 1 1 calc R
C23 C 0.06090(19) 0.3510(2) 0.54097(18) 0.0274(6) Uani 1 1 d .
H23 H 0.1006 0.3975 0.5430 0.033 Uiso 1 1 calc R
C24 C 0.04659(19) 0.19942(19) 0.79547(18) 0.0259(6) Uani 1 1 d .
C25 C 0.0604(2) 0.1075(2) 0.8034(2) 0.0344(7) Uani 1 1 d .
H25 H 0.1075 0.0843 0.7630 0.041 Uiso 1 1 calc R
C26 C 0.0058(2) 0.0501(2) 0.8700(3) 0.0470(9) Uani 1 1 d .
H26 H 0.0150 -0.0123 0.8747 0.056 Uiso 1 1 calc R
C27 C -0.0617(3) 0.0836(3) 0.9291(3) 0.0543(10) Uani 1 1 d .
H27 H -0.0989 0.0441 0.9747 0.065 Uiso 1 1 calc R
C28 C -0.0760(3) 0.1735(3) 0.9228(3) 0.0585(11) Uani 1 1 d .
H28 H -0.1230 0.1962 0.9637 0.070 Uiso 1 1 calc R
C29 C -0.0211(2) 0.2317(2) 0.8560(2) 0.0399(8) Uani 1 1 d .
H29 H -0.0304 0.2939 0.8522 0.048 Uiso 1 1 calc R
C30 C 0.28896(18) 0.09347(17) 0.81984(18) 0.0219(5) Uani 1 1 d .
C31 C 0.2915(2) 0.02478(18) 0.89412(19) 0.0274(6) Uani 1 1 d .
H31 H 0.3018 -0.0352 0.8877 0.033 Uiso 1 1 calc R
C32 C 0.2790(2) 0.04551(19) 0.97645(19) 0.0293(6) Uani 1 1 d .
H32 H 0.2826 0.0001 1.0281 0.035 Uiso 1 1 calc R
C33 C 0.2613(2) 0.1326(2) 0.98401(19) 0.0292(6) Uani 1 1 d .
H33 H 0.2530 0.1478 1.0409 0.035 Uiso 1 1 calc R
C34 C 0.25544(18) 0.19874(17) 0.90742(17) 0.0220(5) Uani 1 1 d .
C35 C 0.43017(18) 0.13454(18) 0.58242(18) 0.0230(5) Uani 1 1 d .
C36 C 0.45800(19) 0.19237(19) 0.50177(19) 0.0264(6) Uani 1 1 d .
H36 H 0.4188 0.2438 0.4831 0.032 Uiso 1 1 calc R
C37 C 0.5425(2) 0.1751(2) 0.4488(2) 0.0318(6) Uani 1 1 d .
H37 H 0.5602 0.2138 0.3934 0.038 Uiso 1 1 calc R
C38 C 0.6011(2) 0.1011(2) 0.4772(2) 0.0362(7) Uani 1 1 d .
H38 H 0.6593 0.0894 0.4413 0.043 Uiso 1 1 calc R
C39 C 0.5753(2) 0.0452(2) 0.5563(2) 0.0361(7) Uani 1 1 d .
H39 H 0.6161 -0.0050 0.5753 0.043 Uiso 1 1 calc R
C40 C 0.4898(2) 0.06058(19) 0.6099(2) 0.0283(6) Uani 1 1 d .
H40 H 0.4724 0.0209 0.6648 0.034 Uiso 1 1 calc R
C41 C 0.23518(18) 0.11752(18) 0.57693(18) 0.0234(5) Uani 1 1 d .
C42 C 0.2217(2) 0.1698(2) 0.49366(19) 0.0287(6) Uani 1 1 d .
H42 H 0.2499 0.2259 0.4746 0.034 Uiso 1 1 calc R
C43 C 0.1674(2) 0.1398(2) 0.4391(2) 0.0384(8) Uani 1 1 d .
H43 H 0.1589 0.1752 0.3825 0.046 Uiso 1 1 calc R
C44 C 0.1252(2) 0.0582(2) 0.4667(2) 0.0420(8) Uani 1 1 d .
H44 H 0.0884 0.0378 0.4288 0.050 Uiso 1 1 calc R
C45 C 0.1367(2) 0.0067(2) 0.5492(2) 0.0377(7) Uani 1 1 d .
H45 H 0.1067 -0.0484 0.5686 0.045 Uiso 1 1 calc R
C46 C 0.1925(2) 0.0357(2) 0.6038(2) 0.0294(6) Uani 1 1 d .
H46 H 0.2015 -0.0006 0.6600 0.035 Uiso 1 1 calc R
C47 C 0.1430(2) 0.2871(2) 1.0878(2) 0.0350(7) Uani 1 1 d .
C48 C 0.1382(3) 0.3062(2) 1.1728(2) 0.0448(8) Uani 1 1 d .
H48 H 0.1889 0.3360 1.1868 0.054 Uiso 1 1 calc R
C49 C 0.0609(3) 0.2819(3) 1.2357(2) 0.0536(10) Uani 1 1 d .
H49 H 0.0572 0.2972 1.2922 0.064 Uiso 1 1 calc R
C50 C -0.0111(3) 0.2359(3) 1.2179(3) 0.0572(11) Uani 1 1 d .
H50 H -0.0636 0.2180 1.2624 0.069 Uiso 1 1 calc R
C51 C -0.0069(3) 0.2153(2) 1.1341(3) 0.0504(9) Uani 1 1 d .
H51 H -0.0565 0.1833 1.1213 0.060 Uiso 1 1 calc R
C52 C 0.0701(2) 0.2419(2) 1.0694(2) 0.0404(8) Uani 1 1 d .
H52 H 0.0724 0.2287 1.0120 0.048 Uiso 1 1 calc R
C53 C 0.2261(2) 0.4384(2) 0.9782(2) 0.0353(7) Uani 1 1 d .
C54 C 0.2991(3) 0.4944(2) 0.9768(2) 0.0413(8) Uani 1 1 d .
H54 H 0.3611 0.4702 0.9885 0.050 Uiso 1 1 calc R
C55 C 0.2814(3) 0.5874(2) 0.9579(2) 0.0479(9) Uani 1 1 d .
H55 H 0.3312 0.6260 0.9574 0.058 Uiso 1 1 calc R
C56 C 0.1919(3) 0.6211(2) 0.9403(2) 0.0502(9) Uani 1 1 d .
H56 H 0.1796 0.6836 0.9279 0.060 Uiso 1 1 calc R
C57 C 0.1187(3) 0.5654(2) 0.9404(2) 0.0466(8) Uani 1 1 d .
H57 H 0.0572 0.5896 0.9271 0.056 Uiso 1 1 calc R
C58 C 0.1361(3) 0.4742(2) 0.9599(2) 0.0394(7) Uani 1 1 d .
H58 H 0.0859 0.4359 0.9607 0.047 Uiso 1 1 calc R
O1 O 0.54926(17) 0.52660(15) 0.74357(15) 0.0403(5) Uani 1 1 d .
C59 C 0.5764(3) 0.5973(2) 0.6690(2) 0.0419(8) Uani 1 1 d .
H59A H 0.5195 0.6239 0.6406 0.050 Uiso 1 1 calc R
H59B H 0.6236 0.5750 0.6241 0.050 Uiso 1 1 calc R
C60 C 0.6206(3) 0.6645(2) 0.7075(2) 0.0471(9) Uani 1 1 d .
H60A H 0.6104 0.7255 0.6731 0.056 Uiso 1 1 calc R
H60B H 0.6903 0.6513 0.7092 0.056 Uiso 1 1 calc R
C61 C 0.5658(4) 0.6525(3) 0.8002(3) 0.0670(13) Uani 1 1 d .
H61A H 0.6058 0.6674 0.8422 0.080 Uiso 1 1 calc R
H61B H 0.5062 0.6909 0.8006 0.080 Uiso 1 1 calc R
C62 C 0.5432(3) 0.5582(3) 0.8244(2) 0.0502(9) Uani 1 1 d .
H62A H 0.5896 0.5242 0.8626 0.060 Uiso 1 1 calc R
H62B H 0.4776 0.5512 0.8574 0.060 Uiso 1 1 calc R
O2 O -0.10470(16) 0.45826(18) 0.71686(18) 0.0496(6) Uani 1 1 d .
C63 C -0.1646(3) 0.4567(3) 0.8002(3) 0.0547(10) Uani 1 1 d .
H63A H -0.1982 0.5153 0.8010 0.066 Uiso 1 1 calc R
H63B H -0.1255 0.4421 0.8500 0.066 Uiso 1 1 calc R
C64 C -0.2349(3) 0.3875(3) 0.8082(3) 0.0668(12) Uani 1 1 d .
H64A H -0.2994 0.4063 0.8345 0.080 Uiso 1 1 calc R
H64B H -0.2139 0.3307 0.8451 0.080 Uiso 1 1 calc R
C65 C -0.2354(4) 0.3788(5) 0.7133(4) 0.102(2) Uani 1 1 d .
H65A H -0.2174 0.3171 0.7070 0.122 Uiso 1 1 calc R
H65B H -0.3004 0.3945 0.6955 0.122 Uiso 1 1 calc R
C66 C -0.1665(3) 0.4389(4) 0.6583(3) 0.0790(17) Uani 1 1 d .
H66A H -0.1290 0.4107 0.6117 0.095 Uiso 1 1 calc R
H66B H -0.1995 0.4939 0.6292 0.095 Uiso 1 1 calc R
B1 B 0.2893(5) -0.1836(3) 0.7883(3) 0.0639(16) Uani 1 1 d .
F1 F 0.36152(18) -0.11279(13) 0.74579(17) 0.0639(7) Uani 1 1 d .
F2 F 0.3292(4) -0.2546(2) 0.7610(3) 0.145(2) Uani 1 1 d .
F3 F 0.2182(3) -0.1592(5) 0.7579(7) 0.358(8) Uani 1 1 d .
F4 F 0.2893(5) -0.1917(2) 0.8722(2) 0.189(3) Uani 1 1 d .

loop_
_atom_site_aniso_label
_atom_site_aniso_U_11
_atom_site_aniso_U_22
_atom_site_aniso_U_33
_atom_site_aniso_U_23
_atom_site_aniso_U_13
_atom_site_aniso_U_12
Fe1 0.01631(18) 0.01678(18) 0.01288(18) 0.00004(13) -0.00204(13) 0.00065(13)
Cl1 0.0223(3) 0.0219(3) 0.0141(3) 0.0008(2) -0.0008(2) 0.0012(2)
P1 0.0166(3) 0.0230(3) 0.0151(3) -0.0006(2) -0.0021(2) 0.0002(2)
P2 0.0169(3) 0.0176(3) 0.0167(3) -0.0002(2) -0.0022(2) 0.0001(2)
P3 0.0196(3) 0.0191(3) 0.0168(3) -0.0028(2) -0.0039(2) 0.0009(2)
P4 0.0384(4) 0.0364(4) 0.0234(4) -0.0055(3) -0.0043(3) -0.0037(3)
N1 0.0191(10) 0.0205(10) 0.0141(10) 0.0002(8) 0.0000(8) 0.0011(8)
N2 0.0187(10) 0.0209(11) 0.0235(11) -0.0047(9) -0.0023(9) -0.0018(8)
N3 0.0163(10) 0.0278(12) 0.0255(12) -0.0064(9) -0.0025(9) 0.0049(9)
N4 0.0164(10) 0.0214(11) 0.0163(10) -0.0009(8) -0.0018(8) -0.0011(8)
N5 0.0324(12) 0.0159(10) 0.0227(12) -0.0031(9) -0.0051(9) 0.0011(9)
N6 0.0352(13) 0.0263(12) 0.0146(11) -0.0031(9) -0.0026(9) 0.0005(10)
C1 0.0263(13) 0.0206(12) 0.0105(11) -0.0002(9) -0.0005(9) -0.0005(10)
C2 0.0302(14) 0.0219(13) 0.0194(13) -0.0037(10) -0.0025(11) -0.0003(10)
C3 0.0378(15) 0.0218(13) 0.0178(13) -0.0042(10) -0.0033(11) 0.0046(11)
C4 0.0289(14) 0.0258(14) 0.0209(13) -0.0042(11) -0.0053(11) 0.0073(11)
C5 0.0240(12) 0.0233(13) 0.0133(12) -0.0014(10) -0.0009(10) 0.0032(10)
C6 0.0158(11) 0.0241(13) 0.0188(12) -0.0026(10) -0.0022(9) -0.0009(9)
C7 0.0223(13) 0.0246(13) 0.0267(14) -0.0010(11) -0.0020(11) -0.0006(10)
C8 0.0232(13) 0.0354(16) 0.0324(16) -0.0056(13) 0.0000(12) 0.0063(11)
C9 0.0220(13) 0.0467(18) 0.0254(15) -0.0008(13) 0.0037(11) 0.0016(12)
C10 0.0265(14) 0.0347(16) 0.0268(15) 0.0065(12) 0.0023(11) 0.0008(12)
C11 0.0211(13) 0.0278(14) 0.0265(14) 0.0021(11) -0.0014(11) 0.0037(10)
C12 0.0178(12) 0.0291(14) 0.0196(13) 0.0016(11) -0.0044(10) -0.0018(10)
C13 0.0236(13) 0.0277(14) 0.0263(14) 0.0033(11) -0.0057(11) -0.0014(11)
C14 0.0341(16) 0.0347(16) 0.0375(18) 0.0101(14) -0.0112(14) 0.0021(13)
C15 0.0453(19) 0.054(2) 0.0324(18) 0.0079(16) -0.0206(15) 0.0044(16)
C16 0.053(2) 0.059(2) 0.0307(17) -0.0098(16) -0.0202(16) -0.0028(17)
C17 0.0366(16) 0.0345(16) 0.0293(16) -0.0018(13) -0.0126(13) -0.0035(13)
C18 0.0165(11) 0.0337(14) 0.0179(13) -0.0074(11) -0.0029(10) 0.0043(10)
C19 0.0215(13) 0.0400(16) 0.0244(14) -0.0111(12) 0.0002(11) 0.0016(11)
C20 0.0220(14) 0.060(2) 0.0354(17) -0.0252(16) -0.0055(12) 0.0003(13)
C21 0.0237(14) 0.072(2) 0.0246(15) -0.0201(16) -0.0092(12) 0.0127(14)
C22 0.0288(15) 0.056(2) 0.0201(14) -0.0027(14) -0.0059(12) 0.0111(14)
C23 0.0216(13) 0.0391(16) 0.0190(13) -0.0031(12) -0.0017(10) 0.0050(11)
C24 0.0192(12) 0.0358(15) 0.0203(13) 0.0023(11) -0.0045(10) -0.0045(11)
C25 0.0270(14) 0.0344(16) 0.0366(17) 0.0055(13) -0.0040(13) -0.0044(12)
C26 0.0383(18) 0.0395(18) 0.054(2) 0.0152(16) -0.0095(16) -0.0088(14)
C27 0.0398(19) 0.061(2) 0.047(2) 0.0214(19) 0.0017(17) -0.0125(17)
C28 0.042(2) 0.075(3) 0.045(2) 0.001(2) 0.0214(17) -0.0071(19)
C29 0.0359(17) 0.0450(19) 0.0322(17) -0.0019(14) 0.0094(13) -0.0029(14)
C30 0.0196(12) 0.0220(13) 0.0223(13) -0.0003(10) -0.0038(10) -0.0002(10)
C31 0.0297(14) 0.0207(13) 0.0279(15) 0.0030(11) -0.0039(11) 0.0006(11)
C32 0.0332(15) 0.0272(14) 0.0222(14) 0.0070(11) -0.0042(11) -0.0007(11)
C33 0.0356(15) 0.0332(15) 0.0164(13) 0.0004(11) -0.0038(11) -0.0010(12)
C34 0.0235(12) 0.0239(13) 0.0169(12) -0.0004(10) -0.0017(10) -0.0016(10)
C35 0.0214(12) 0.0261(13) 0.0249(14) -0.0122(11) -0.0052(10) 0.0029(10)
C36 0.0236(13) 0.0316(15) 0.0243(14) -0.0082(11) -0.0027(11) 0.0044(11)
C37 0.0287(14) 0.0400(17) 0.0267(15) -0.0117(13) 0.0024(12) 0.0013(12)
C38 0.0265(14) 0.0442(18) 0.0413(18) -0.0227(15) 0.0027(13) 0.0043(13)
C39 0.0272(15) 0.0333(16) 0.051(2) -0.0157(15) -0.0094(14) 0.0099(12)
C40 0.0285(14) 0.0249(14) 0.0326(16) -0.0067(12) -0.0087(12) 0.0033(11)
C41 0.0210(12) 0.0289(14) 0.0224(13) -0.0113(11) -0.0028(10) 0.0021(10)
C42 0.0263(14) 0.0394(16) 0.0216(14) -0.0093(12) -0.0038(11) 0.0008(12)
C43 0.0344(16) 0.058(2) 0.0281(16) -0.0196(15) -0.0110(13) 0.0083(15)
C44 0.0297(16) 0.061(2) 0.047(2) -0.0346(18) -0.0128(14) 0.0046(15)
C45 0.0276(15) 0.0427(18) 0.051(2) -0.0253(16) -0.0069(14) -0.0020(13)
C46 0.0233(13) 0.0336(15) 0.0337(16) -0.0137(13) -0.0035(12) 0.0012(11)
C47 0.0450(18) 0.0325(16) 0.0232(15) -0.0028(12) 0.0021(13) 0.0049(13)
C48 0.062(2) 0.0444(19) 0.0250(16) -0.0064(14) -0.0020(15) 0.0092(16)
C49 0.067(3) 0.055(2) 0.0291(18) -0.0026(16) 0.0083(17) 0.016(2)
C50 0.066(3) 0.045(2) 0.042(2) 0.0078(17) 0.0225(19) 0.0125(19)
C51 0.049(2) 0.0357(18) 0.057(2) -0.0026(17) 0.0117(18) 0.0003(15)
C52 0.0410(18) 0.0375(18) 0.0389(18) -0.0056(14) 0.0027(14) 0.0012(14)
C53 0.0473(18) 0.0366(17) 0.0220(15) -0.0066(13) -0.0016(13) -0.0061(14)
C54 0.052(2) 0.047(2) 0.0246(16) -0.0070(14) -0.0018(14) -0.0096(16)
C55 0.070(3) 0.044(2) 0.0322(18) -0.0081(15) -0.0031(17) -0.0196(18)
C56 0.077(3) 0.0349(18) 0.0368(19) -0.0094(15) 0.0042(18) -0.0038(18)
C57 0.057(2) 0.0396(19) 0.0374(19) -0.0018(15) 0.0043(16) -0.0006(16)
C58 0.0443(18) 0.0353(17) 0.0362(18) -0.0054(14) 0.0015(14) -0.0036(14)
O1 0.0525(14) 0.0402(13) 0.0284(12) 0.0003(9) -0.0064(10) -0.0217(11)
C59 0.051(2) 0.0467(19) 0.0271(16) 0.0020(14) -0.0052(14) -0.0220(16)
C60 0.063(2) 0.0435(19) 0.0350(18) 0.0028(15) -0.0155(17) -0.0216(17)
C61 0.105(4) 0.059(3) 0.042(2) -0.019(2) -0.006(2) -0.019(3)
C62 0.061(2) 0.064(2) 0.0261(17) -0.0040(16) -0.0037(16) -0.0199(19)
O2 0.0267(11) 0.0656(17) 0.0569(16) -0.0110(13) -0.0127(11) 0.0056(11)
C63 0.047(2) 0.067(3) 0.061(3) -0.040(2) -0.0085(18) 0.0108(18)
C64 0.041(2) 0.086(3) 0.073(3) -0.017(3) -0.005(2) -0.001(2)
C65 0.073(4) 0.138(6) 0.121(5) -0.069(4) -0.030(4) -0.025(4)
C66 0.034(2) 0.160(5) 0.048(2) -0.038(3) -0.0136(18) 0.024(3)
B1 0.131(5) 0.0257(19) 0.038(2) -0.0130(17) -0.030(3) 0.038(2)
F1 0.0775(16) 0.0308(11) 0.0780(17) -0.0224(11) 0.0343(13) -0.0202(10)
F2 0.225(5) 0.0607(19) 0.136(3) -0.053(2) 0.105(3) -0.075(3)
F3 0.068(3) 0.277(8) 0.583(16) 0.271(10) -0.059(5) -0.071(4)
F4 0.412(9) 0.082(2) 0.073(2) -0.0274(19) 0.052(4) -0.132(4)

loop_
_atom_type_symbol
_atom_type_description
_atom_type_scat_dispersion_real
_atom_type_scat_dispersion_imag
_atom_type_scat_source
C C 0.0033 0.0016 'International Tables Vol C Tables 4.2.6.8 and 6.1.1.4'
H H 0.0000 0.0000 'International Tables Vol C Tables 4.2.6.8 and 6.1.1.4'
B B 0.0013 0.0007 'International Tables Vol C Tables 4.2.6.8 and 6.1.1.4'
N N 0.0061 0.0033 'International Tables Vol C Tables 4.2.6.8 and 6.1.1.4'
O O 0.0106 0.0060 'International Tables Vol C Tables 4.2.6.8 and 6.1.1.4'
F F 0.0171 0.0103 'International Tables Vol C Tables 4.2.6.8 and 6.1.1.4'
P P 0.1023 0.0942 'International Tables Vol C Tables 4.2.6.8 and 6.1.1.4'
Cl Cl 0.1484 0.1585 'International Tables Vol C Tables 4.2.6.8 and 6.1.1.4'
Fe Fe 0.3463 0.8444 'International Tables Vol C Tables 4.2.6.8 and 6.1.1.4'

loop_
_geom_angle_atom_site_label_1
_geom_angle_atom_site_label_2
_geom_angle_atom_site_label_3
_geom_angle
N1 Fe1 N4 105.91(8)
N1 Fe1 P3 170.02(6)
N4 Fe1 P3 84.06(6)
N1 Fe1 P1 81.73(6)
N4 Fe1 P1 91.54(6)
P3 Fe1 P1 97.77(3)
N1 Fe1 P2 81.96(6)
N4 Fe1 P2 89.59(6)
P3 Fe1 P2 98.89(3)
P1 Fe1 P2 163.33(3)
N1 Fe1 Cl1 81.43(6)
N4 Fe1 Cl1 172.36(6)
P3 Fe1 Cl1 88.63(3)
P1 Fe1 Cl1 91.61(2)
P2 Fe1 Cl1 89.38(2)
N3 P1 C24 103.93(13)
N3 P1 C18 99.88(12)
C24 P1 C18 102.63(12)
N3 P1 Fe1 101.00(8)
C24 P1 Fe1 118.91(9)
C18 P1 Fe1 126.50(9)
N2 P2 C12 103.90(12)
N2 P2 C6 101.39(11)
C12 P2 C6 102.15(12)
N2 P2 Fe1 100.31(8)
C12 P2 Fe1 118.51(8)
C6 P2 Fe1 126.92(8)
N5 P3 C35 104.50(12)
N5 P3 C41 103.34(12)
C35 P3 C41 99.28(12)
N5 P3 Fe1 101.61(8)
C35 P3 Fe1 123.25(9)
C41 P3 Fe1 122.18(9)
N6 P4 C53 99.60(13)
N6 P4 C47 102.62(13)
C53 P4 C47 99.43(15)
C1 N1 C5 117.4(2)
C1 N1 Fe1 119.77(17)
C5 N1 Fe1 120.04(17)
C1 N2 P2 120.52(18)
C1 N2 H2N 119.7
P2 N2 H2N 119.7
C5 N3 P1 120.06(18)
C5 N3 H3N 120.0
P1 N3 H3N 120.0
C34 N4 C30 115.9(2)
C34 N4 Fe1 127.29(17)
C30 N4 Fe1 116.68(17)
C30 N5 P3 119.90(18)
C30 N5 H5N 120.1
P3 N5 H5N 120.1
C34 N6 P4 120.27(18)
C34 N6 H6N 119.9
P4 N6 H6N 119.9
N1 C1 N2 115.8(2)
N1 C1 C2 123.0(2)
N2 C1 C2 121.2(2)
C3 C2 C1 118.2(3)
C3 C2 H2 120.9
C1 C2 H2 120.9
C4 C3 C2 120.3(3)
C4 C3 H3 119.9
C2 C3 H3 119.9
C3 C4 C5 118.5(2)
C3 C4 H4 120.7
C5 C4 H4 120.7
N1 C5 N3 115.5(2)
N1 C5 C4 122.5(2)
N3 C5 C4 122.0(2)
C7 C6 C11 118.9(2)
C7 C6 P2 121.7(2)
C11 C6 P2 119.4(2)
C8 C7 C6 120.4(3)
C8 C7 H7 119.8
C6 C7 H7 119.8
C9 C8 C7 120.4(3)
C9 C8 H8 119.8
C7 C8 H8 119.8
C8 C9 C10 119.8(3)
C8 C9 H9 120.1
C10 C9 H9 120.1
C9 C10 C11 120.0(3)
C9 C10 H10 120.0
C11 C10 H10 120.0
C10 C11 C6 120.4(3)
C10 C11 H11 119.8
C6 C11 H11 119.8
C17 C12 C13 118.8(2)
C17 C12 P2 121.3(2)
C13 C12 P2 119.9(2)
C14 C13 C12 120.4(3)
C14 C13 H13 119.8
C12 C13 H13 119.8
C15 C14 C13 119.9(3)
C15 C14 H14 120.0
C13 C14 H14 120.0
C14 C15 C16 120.4(3)
C14 C15 H15 119.8
C16 C15 H15 119.8
C15 C16 C17 120.5(3)
C15 C16 H16 119.7
C17 C16 H16 119.7
C16 C17 C12 120.0(3)
C16 C17 H17 120.0
C12 C17 H17 120.0
C19 C18 C23 119.8(2)
C19 C18 P1 122.1(2)
C23 C18 P1 118.1(2)
C18 C19 C20 119.7(3)
C18 C19 H19 120.2
C20 C19 H19 120.2
C21 C20 C19 120.4(3)
C21 C20 H20 119.8
C19 C20 H20 119.8
C20 C21 C22 120.2(3)
C20 C21 H21 119.9
C22 C21 H21 119.9
C21 C22 C23 120.3(3)
C21 C22 H22 119.9
C23 C22 H22 119.9
C22 C23 C18 119.7(3)
C22 C23 H23 120.2
C18 C23 H23 120.2
C29 C24 C25 118.8(3)
C29 C24 P1 121.6(2)
C25 C24 P1 119.6(2)
C26 C25 C24 120.4(3)
C26 C25 H25 119.8
C24 C25 H25 119.8
C27 C26 C25 119.9(4)
C27 C26 H26 120.1
C25 C26 H26 120.1
C28 C27 C26 120.6(3)
C28 C27 H27 119.7
C26 C27 H27 119.7
C27 C28 C29 119.8(4)
C27 C28 H28 120.1
C29 C28 H28 120.1
C24 C29 C28 120.5(3)
C24 C29 H29 119.7
C28 C29 H29 119.7
N4 C30 N5 117.7(2)
N4 C30 C31 124.0(3)
N5 C30 C31 118.3(2)
C32 C31 C30 118.6(3)
C32 C31 H31 120.7
C30 C31 H31 120.7
C31 C32 C33 119.5(3)
C31 C32 H32 120.3
C33 C32 H32 120.3
C32 C33 C34 119.7(3)
C32 C33 H33 120.2
C34 C33 H33 120.2
N4 C34 N6 118.4(2)
N4 C34 C33 122.3(3)
N6 C34 C33 119.2(2)
C40 C35 C36 119.0(3)
C40 C35 P3 121.7(2)
C36 C35 P3 119.2(2)
C37 C36 C35 120.5(3)
C37 C36 H36 119.8
C35 C36 H36 119.8
C36 C37 C38 119.8(3)
C36 C37 H37 120.1
C38 C37 H37 120.1
C39 C38 C37 120.1(3)
C39 C38 H38 120.0
C37 C38 H38 120.0
C38 C39 C40 121.0(3)
C38 C39 H39 119.5
C40 C39 H39 119.5
C35 C40 C39 119.6(3)
C35 C40 H40 120.2
C39 C40 H40 120.2
C46 C41 C42 119.0(3)
C46 C41 P3 121.1(2)
C42 C41 P3 119.8(2)
C43 C42 C41 120.0(3)
C43 C42 H42 120.0
C41 C42 H42 120.0
C42 C43 C44 120.4(3)
C42 C43 H43 119.8
C44 C43 H43 119.8
C45 C44 C43 120.1(3)
C45 C44 H44 120.0
C43 C44 H44 120.0
C44 C45 C46 119.9(3)
C44 C45 H45 120.0
C46 C45 H45 120.0
C45 C46 C41 120.6(3)
C45 C46 H46 119.7
C41 C46 H46 119.7
C52 C47 C48 119.0(3)
C52 C47 P4 125.2(3)
C48 C47 P4 115.6(3)
C49 C48 C47 120.3(4)
C49 C48 H48 119.8
C47 C48 H48 119.8
C50 C49 C48 120.7(4)
C50 C49 H49 119.6
C48 C49 H49 119.6
C49 C50 C51 119.7(4)
C49 C50 H50 120.2
C51 C50 H50 120.2
C52 C51 C50 119.8(4)
C52 C51 H51 120.1
C50 C51 H51 120.1
C47 C52 C51 120.4(4)
C47 C52 H52 119.8
C51 C52 H52 119.8
C54 C53 C58 119.6(3)
C54 C53 P4 116.8(3)
C58 C53 P4 123.5(2)
C53 C54 C55 120.1(3)
C53 C54 H54 119.9
C55 C54 H54 119.9
C56 C55 C54 119.2(3)
C56 C55 H55 120.4
C54 C55 H55 120.4
C55 C56 C57 120.9(4)
C55 C56 H56 119.5
C57 C56 H56 119.5
C58 C57 C56 119.6(4)
C58 C57 H57 120.2
C56 C57 H57 120.2
C57 C58 C53 120.5(3)
C57 C58 H58 119.8
C53 C58 H58 119.8
C62 O1 C59 109.7(3)
O1 C59 C60 105.2(3)
O1 C59 H59A 110.7
C60 C59 H59A 110.7
O1 C59 H59B 110.7
C60 C59 H59B 110.7
H59A C59 H59B 108.8
C59 C60 C61 102.1(3)
C59 C60 H60A 111.3
C61 C60 H60A 111.3
C59 C60 H60B 111.3
C61 C60 H60B 111.3
H60A C60 H60B 109.2
C62 C61 C60 104.9(3)
C62 C61 H61A 110.8
C60 C61 H61A 110.8
C62 C61 H61B 110.8
C60 C61 H61B 110.8
H61A C61 H61B 108.8
O1 C62 C61 107.3(3)
O1 C62 H62A 110.3
C61 C62 H62A 110.3
O1 C62 H62B 110.3
C61 C62 H62B 110.3
H62A C62 H62B 108.5
C66 O2 C63 105.4(3)
O2 C63 C64 106.2(3)
O2 C63 H63A 110.5
C64 C63 H63A 110.5
O2 C63 H63B 110.5
C64 C63 H63B 110.5
H63A C63 H63B 108.7
C63 C64 C65 103.4(4)
C63 C64 H64A 111.1
C65 C64 H64A 111.1
C63 C64 H64B 111.1
C65 C64 H64B 111.1
H64A C64 H64B 109.1
C66 C65 C64 107.3(4)
C66 C65 H65A 110.3
C64 C65 H65A 110.3
C66 C65 H65B 110.3
C64 C65 H65B 110.3
H65A C65 H65B 108.5
O2 C66 C65 105.9(4)
O2 C66 H66A 110.6
C65 C66 H66A 110.6
O2 C66 H66B 110.6
C65 C66 H66B 110.6
H66A C66 H66B 108.7
F3 B1 F4 118.8(8)
F3 B1 F2 112.1(8)
F4 B1 F2 111.2(4)
F3 B1 F1 105.6(4)
F4 B1 F1 104.7(4)
F2 B1 F1 102.8(4)

loop_
_geom_bond_atom_site_label_1
_geom_bond_atom_site_label_2
_geom_bond_distance
Fe1 N1 2.064(2)
Fe1 N4 2.084(2)
Fe1 P3 2.1845(7)
Fe1 P1 2.2439(7)
Fe1 P2 2.2530(7)
Fe1 Cl1 2.3330(7)
P1 N3 1.693(2)
P1 C24 1.827(3)
P1 C18 1.833(3)
P2 N2 1.692(2)
P2 C12 1.826(3)
P2 C6 1.826(3)
P3 N5 1.679(2)
P3 C35 1.829(3)
P3 C41 1.831(3)
P4 N6 1.742(2)
P4 C53 1.835(3)
P4 C47 1.841(3)
N1 C1 1.353(3)
N1 C5 1.360(3)
N2 C1 1.372(3)
N2 H2N 0.8800
N3 C5 1.365(3)
N3 H3N 0.8800
N4 C34 1.365(3)
N4 C30 1.366(3)
N5 C30 1.376(4)
N5 H5N 0.8800
N6 C34 1.371(4)
N6 H6N 0.8800
C1 C2 1.394(4)
C2 C3 1.381(4)
C2 H2 0.9500
C3 C4 1.377(4)
C3 H3 0.9500
C4 C5 1.395(4)
C4 H4 0.9500
C6 C7 1.389(4)
C6 C11 1.393(4)
C7 C8 1.387(4)
C7 H7 0.9500
C8 C9 1.378(4)
C8 H8 0.9500
C9 C10 1.384(4)
C9 H9 0.9500
C10 C11 1.389(4)
C10 H10 0.9500
C11 H11 0.9500
C12 C17 1.392(4)
C12 C13 1.397(4)
C13 C14 1.394(4)
C13 H13 0.9500
C14 C15 1.369(5)
C14 H14 0.9500
C15 C16 1.377(5)
C15 H15 0.9500
C16 C17 1.387(4)
C16 H16 0.9500
C17 H17 0.9500
C18 C19 1.392(4)
C18 C23 1.399(4)
C19 C20 1.397(4)
C19 H19 0.9500
C20 C21 1.381(5)
C20 H20 0.9500
C21 C22 1.381(5)
C21 H21 0.9500
C22 C23 1.395(4)
C22 H22 0.9500
C23 H23 0.9500
C24 C29 1.382(4)
C24 C25 1.399(4)
C25 C26 1.389(4)
C25 H25 0.9500
C26 C27 1.375(6)
C26 H26 0.9500
C27 C28 1.372(6)
C27 H27 0.9500
C28 C29 1.399(5)
C28 H28 0.9500
C29 H29 0.9500
C30 C31 1.393(4)
C31 C32 1.367(4)
C31 H31 0.9500
C32 C33 1.375(4)
C32 H32 0.9500
C33 C34 1.401(4)
C33 H33 0.9500
C35 C40 1.394(4)
C35 C36 1.398(4)
C36 C37 1.387(4)
C36 H36 0.9500
C37 C38 1.390(4)
C37 H37 0.9500
C38 C39 1.360(5)
C38 H38 0.9500
C39 C40 1.397(4)
C39 H39 0.9500
C40 H40 0.9500
C41 C46 1.395(4)
C41 C42 1.401(4)
C42 C43 1.386(4)
C42 H42 0.9500
C43 C44 1.388(5)
C43 H43 0.9500
C44 C45 1.380(5)
C44 H44 0.9500
C45 C46 1.391(4)
C45 H45 0.9500
C46 H46 0.9500
C47 C52 1.376(5)
C47 C48 1.403(5)
C48 C49 1.370(5)
C48 H48 0.9500
C49 C50 1.369(6)
C49 H49 0.9500
C50 C51 1.396(6)
C50 H50 0.9500
C51 C52 1.388(5)
C51 H51 0.9500
C52 H52 0.9500
C53 C54 1.384(5)
C53 C58 1.387(5)
C54 C55 1.414(5)
C54 H54 0.9500
C55 C56 1.368(6)
C55 H55 0.9500
C56 C57 1.389(6)
C56 H56 0.9500
C57 C58 1.386(5)
C57 H57 0.9500
C58 H58 0.9500
O1 C62 1.429(4)
O1 C59 1.440(4)
C59 C60 1.511(5)
C59 H59A 0.9900
C59 H59B 0.9900
C60 C61 1.513(6)
C60 H60A 0.9900
C60 H60B 0.9900
C61 C62 1.472(5)
C61 H61A 0.9900
C61 H61B 0.9900
C62 H62A 0.9900
C62 H62B 0.9900
O2 C66 1.432(5)
O2 C63 1.436(5)
C63 C64 1.483(6)
C63 H63A 0.9900
C63 H63B 0.9900
C64 C65 1.507(7)
C64 H64A 0.9900
C64 H64B 0.9900
C65 C66 1.445(8)
C65 H65A 0.9900
C65 H65B 0.9900
C66 H66A 0.9900
C66 H66B 0.9900
B1 F3 1.170(7)
B1 F4 1.282(6)
B1 F2 1.318(5)
B1 F1 1.525(7)

loop_
_geom_hbond_atom_site_label_D
_geom_hbond_atom_site_label_H
_geom_hbond_atom_site_label_A
_geom_hbond_distance_DH
_geom_hbond_distance_HA
_geom_hbond_distance_DA
_geom_hbond_angle_DHA
N2 H2N O1 0.88 1.97 2.838(3) 169.3
N3 H3N O2 0.88 2.03 2.879(3) 163.0
N5 H5N F1 0.88 2.03 2.888(3) 164.7
N6 H6N N1 0.88 2.18 2.941(3) 143.8

loop_
_geom_torsion_atom_site_label_1
_geom_torsion_atom_site_label_2
_geom_torsion_atom_site_label_3
_geom_torsion_atom_site_label_4
_geom_torsion
N1 Fe1 P1 N3 3.02(10)
N4 Fe1 P1 N3 108.88(10)
P3 Fe1 P1 N3 -166.91(8)
P2 Fe1 P1 N3 15.16(13)
Cl1 Fe1 P1 N3 -78.08(8)
N1 Fe1 P1 C24 -109.78(13)
N4 Fe1 P1 C24 -3.92(13)
P3 Fe1 P1 C24 80.29(12)
P2 Fe1 P1 C24 -97.64(15)
Cl1 Fe1 P1 C24 169.12(12)
N1 Fe1 P1 C18 114.20(13)
N4 Fe1 P1 C18 -139.94(13)
P3 Fe1 P1 C18 -55.73(12)
P2 Fe1 P1 C18 126.35(14)
Cl1 Fe1 P1 C18 33.11(12)
N1 Fe1 P2 N2 -6.50(10)
N4 Fe1 P2 N2 -112.64(10)
P3 Fe1 P2 N2 163.44(8)
P1 Fe1 P2 N2 -18.64(13)
Cl1 Fe1 P2 N2 74.93(8)
N1 Fe1 P2 C12 105.63(12)
N4 Fe1 P2 C12 -0.50(12)
P3 Fe1 P2 C12 -84.42(11)
P1 Fe1 P2 C12 93.50(14)
Cl1 Fe1 P2 C12 -172.94(11)
N1 Fe1 P2 C6 -119.32(12)
N4 Fe1 P2 C6 134.55(12)
P3 Fe1 P2 C6 50.63(11)
P1 Fe1 P2 C6 -131.45(13)
Cl1 Fe1 P2 C6 -37.88(11)
N1 Fe1 P3 N5 -175.9(4)
N4 Fe1 P3 N5 1.28(10)
P1 Fe1 P3 N5 -89.47(8)
P2 Fe1 P3 N5 89.93(8)
Cl1 Fe1 P3 N5 179.09(8)
N1 Fe1 P3 C35 67.9(4)
N4 Fe1 P3 C35 -114.86(12)
P1 Fe1 P3 C35 154.40(11)
P2 Fe1 P3 C35 -26.21(11)
Cl1 Fe1 P3 C35 62.96(11)
N1 Fe1 P3 C41 -61.9(4)
N4 Fe1 P3 C41 115.32(12)
P1 Fe1 P3 C41 24.58(11)
P2 Fe1 P3 C41 -156.03(11)
Cl1 Fe1 P3 C41 -66.86(11)
N4 Fe1 N1 C1 99.72(18)
P3 Fe1 N1 C1 -83.2(4)
P1 Fe1 N1 C1 -171.04(18)
P2 Fe1 N1 C1 12.46(17)
Cl1 Fe1 N1 C1 -78.13(17)
N4 Fe1 N1 C5 -99.60(19)
P3 Fe1 N1 C5 77.5(4)
P1 Fe1 N1 C5 -10.35(17)
P2 Fe1 N1 C5 173.14(19)
Cl1 Fe1 N1 C5 82.55(18)
C12 P2 N2 C1 -121.2(2)
C6 P2 N2 C1 133.0(2)
Fe1 P2 N2 C1 1.8(2)
C24 P1 N3 C5 127.5(2)
C18 P1 N3 C5 -126.7(2)
Fe1 P1 N3 C5 3.7(2)
N1 Fe1 N4 C34 -5.3(2)
P3 Fe1 N4 C34 175.2(2)
P1 Fe1 N4 C34 -87.2(2)
P2 Fe1 N4 C34 76.2(2)
Cl1 Fe1 N4 C34 158.5(3)
N1 Fe1 N4 C30 179.51(17)
P3 Fe1 N4 C30 0.02(16)
P1 Fe1 N4 C30 97.67(17)
P2 Fe1 N4 C30 -98.97(17)
Cl1 Fe1 N4 C30 -16.7(6)
C35 P3 N5 C30 126.4(2)
C41 P3 N5 C30 -130.2(2)
Fe1 P3 N5 C30 -2.8(2)
C53 P4 N6 C34 173.8(2)
C47 P4 N6 C34 -84.2(2)
C5 N1 C1 N2 -175.8(2)
Fe1 N1 C1 N2 -14.6(3)
C5 N1 C1 C2 3.6(4)
Fe1 N1 C1 C2 164.81(19)
P2 N2 C1 N1 7.5(3)
P2 N2 C1 C2 -171.9(2)
N1 C1 C2 C3 -2.0(4)
N2 C1 C2 C3 177.5(2)
C1 C2 C3 C4 -0.6(4)
C2 C3 C4 C5 1.3(4)
C1 N1 C5 N3 176.6(2)
Fe1 N1 C5 N3 15.4(3)
C1 N1 C5 C4 -2.9(4)
Fe1 N1 C5 C4 -164.0(2)
P1 N3 C5 N1 -12.1(3)
P1 N3 C5 C4 167.4(2)
C3 C4 C5 N1 0.5(4)
C3 C4 C5 N3 -178.9(2)
N2 P2 C6 C7 146.1(2)
C12 P2 C6 C7 39.0(2)
Fe1 P2 C6 C7 -101.5(2)
N2 P2 C6 C11 -33.7(2)
C12 P2 C6 C11 -140.8(2)
Fe1 P2 C6 C11 78.7(2)
C11 C6 C7 C8 0.4(4)
P2 C6 C7 C8 -179.4(2)
C6 C7 C8 C9 0.4(4)
C7 C8 C9 C10 -0.4(5)
C8 C9 C10 C11 -0.3(5)
C9 C10 C11 C6 1.0(5)
C7 C6 C11 C10 -1.1(4)
P2 C6 C11 C10 178.7(2)
N2 P2 C12 C17 -4.0(3)
C6 P2 C12 C17 101.1(2)
Fe1 P2 C12 C17 -114.1(2)
N2 P2 C12 C13 175.1(2)
C6 P2 C12 C13 -79.7(2)
Fe1 P2 C12 C13 65.0(2)
C17 C12 C13 C14 -0.4(4)
P2 C12 C13 C14 -179.6(2)
C12 C13 C14 C15 -0.1(5)
C13 C14 C15 C16 0.4(5)
C14 C15 C16 C17 -0.2(6)
C15 C16 C17 C12 -0.3(5)
C13 C12 C17 C16 0.6(4)
P2 C12 C17 C16 179.8(3)
N3 P1 C18 C19 -131.8(2)
C24 P1 C18 C19 -25.0(3)
Fe1 P1 C18 C19 116.5(2)
N3 P1 C18 C23 48.0(2)
C24 P1 C18 C23 154.8(2)
Fe1 P1 C18 C23 -63.7(2)
C23 C18 C19 C20 -1.2(4)
P1 C18 C19 C20 178.6(2)
C18 C19 C20 C21 0.4(4)
C19 C20 C21 C22 0.1(5)
C20 C21 C22 C23 0.3(5)
C21 C22 C23 C18 -1.1(4)
C19 C18 C23 C22 1.5(4)
P1 C18 C23 C22 -178.3(2)
N3 P1 C24 C29 5.1(3)
C18 P1 C24 C29 -98.6(3)
Fe1 P1 C24 C29 116.3(2)
N3 P1 C24 C25 -175.3(2)
C18 P1 C24 C25 81.0(2)
Fe1 P1 C24 C25 -64.1(2)
C29 C24 C25 C26 1.2(4)
P1 C24 C25 C26 -178.4(2)
C24 C25 C26 C27 -0.7(5)
C25 C26 C27 C28 0.2(6)
C26 C27 C28 C29 -0.3(6)
C25 C24 C29 C28 -1.3(5)
P1 C24 C29 C28 178.3(3)
C27 C28 C29 C24 0.9(6)
C34 N4 C30 N5 -177.5(2)
Fe1 N4 C30 N5 -1.8(3)
C34 N4 C30 C31 1.3(4)
Fe1 N4 C30 C31 177.0(2)
P3 N5 C30 N4 3.2(3)
P3 N5 C30 C31 -175.70(19)
N4 C30 C31 C32 -3.1(4)
N5 C30 C31 C32 175.6(2)
C30 C31 C32 C33 2.1(4)
C31 C32 C33 C34 0.5(4)
C30 N4 C34 N6 -178.6(2)
Fe1 N4 C34 N6 6.3(3)
C30 N4 C34 C33 1.5(4)
Fe1 N4 C34 C33 -173.7(2)
P4 N6 C34 N4 -158.66(19)
P4 N6 C34 C33 21.3(3)
C32 C33 C34 N4 -2.4(4)
C32 C33 C34 N6 177.6(3)
N5 P3 C35 C40 4.5(3)
C41 P3 C35 C40 -102.0(2)
Fe1 P3 C35 C40 119.2(2)
N5 P3 C35 C36 -179.2(2)
C41 P3 C35 C36 74.3(2)
Fe1 P3 C35 C36 -64.5(2)
C40 C35 C36 C37 1.6(4)
P3 C35 C36 C37 -174.7(2)
C35 C36 C37 C38 -1.6(4)
C36 C37 C38 C39 0.6(5)
C37 C38 C39 C40 0.5(5)
C36 C35 C40 C39 -0.6(4)
P3 C35 C40 C39 175.7(2)
C38 C39 C40 C35 -0.5(4)
N5 P3 C41 C46 -3.5(3)
C35 P3 C41 C46 104.0(2)
Fe1 P3 C41 C46 -116.6(2)
N5 P3 C41 C42 -180.0(2)
C35 P3 C41 C42 -72.5(2)
Fe1 P3 C41 C42 66.9(2)
C46 C41 C42 C43 -0.5(4)
P3 C41 C42 C43 176.0(2)
C41 C42 C43 C44 0.6(5)
C42 C43 C44 C45 0.4(5)
C43 C44 C45 C46 -1.5(5)
C44 C45 C46 C41 1.5(5)
C42 C41 C46 C45 -0.5(4)
P3 C41 C46 C45 -177.0(2)
N6 P4 C47 C52 4.0(3)
C53 P4 C47 C52 106.2(3)
N6 P4 C47 C48 179.5(2)
C53 P4 C47 C48 -78.3(3)
C52 C47 C48 C49 -1.6(5)
P4 C47 C48 C49 -177.3(3)
C47 C48 C49 C50 2.5(6)
C48 C49 C50 C51 -1.6(6)
C49 C50 C51 C52 -0.1(6)
C48 C47 C52 C51 -0.2(5)
P4 C47 C52 C51 175.2(3)
C50 C51 C52 C47 1.0(5)
N6 P4 C53 C54 -120.0(3)
C47 P4 C53 C54 135.3(3)
N6 P4 C53 C58 63.9(3)
C47 P4 C53 C58 -40.7(3)
C58 C53 C54 C55 0.8(5)
P4 C53 C54 C55 -175.4(3)
C53 C54 C55 C56 -0.6(5)
C54 C55 C56 C57 -0.3(6)
C55 C56 C57 C58 1.0(6)
C56 C57 C58 C53 -0.8(5)
C54 C53 C58 C57 -0.1(5)
P4 C53 C58 C57 175.8(3)
C62 O1 C59 C60 19.4(4)
O1 C59 C60 C61 -31.0(4)
C59 C60 C61 C62 31.5(5)
C59 O1 C62 C61 0.9(4)
C60 C61 C62 O1 -20.8(5)
C66 O2 C63 C64 34.3(5)
O2 C63 C64 C65 -21.7(5)
C63 C64 C65 C66 1.6(6)
C63 O2 C66 C65 -33.0(5)
C64 C65 C66 O2 19.0(6)
